data_1502946
loop_
_publ_author_name
'Al-Zoubi, Raed M'
'Hall, Dennis G.'

_publ_section_title
;
 Mild silver(I)-mediated regioselective iodination and bromination of
 arylboronic acids.
;
_journal_issue 11
_journal_name_full 'Organic letters'
_journal_page_first 2480
_journal_page_last 2483
_journal_paper_doi 10.1021/ol100537x
_journal_volume 12
_journal_year 2010
_chemical_formula_moiety 'C9 H12 B I O5'
_chemical_formula_sum 'C9 H12 B I O5'
_chemical_formula_weight 337.90
_chemical_name_systematic '(2-iodo-3,4,5-trimethoxyphenyl)boronic acid'
_space_group_IT_number 2
_symmetry_cell_setting triclinic
_symmetry_space_group_name_Hall '-P 1'
_symmetry_space_group_name_H-M 'P -1'
_atom_sites_solution_hydrogens geom
_atom_sites_solution_primary direct
_atom_sites_solution_secondary difmap
_audit_creation_method SHELXL-97
_cell_angle_alpha 60.4397(9)
_cell_angle_beta 77.0255(10)
_cell_angle_gamma 86.2786(10)
_cell_formula_units_Z 2
_cell_length_a 7.3184(7)
_cell_length_b 9.7046(10)
_cell_length_c 9.7487(10)
_cell_measurement_reflns_used 6020
_cell_measurement_temperature 173(2)
_cell_measurement_theta_max 27.56
_cell_measurement_theta_min 2.42
_cell_volume 586.02(10)
_computing_cell_refinement 'Bruker SAINT'
_computing_data_collection 'Bruker APEX2'
_computing_data_reduction 'Bruker SAINT'
_computing_molecular_graphics 'Bruker SHELXTL'
_computing_publication_material 'Bruker SHELXTL'
_computing_structure_refinement 'SHELXL-97 (Sheldrick, 2008)'
_computing_structure_solution 'DIRDIF-2008 (Beurskens et al., 2008)'
_diffrn_ambient_temperature 173(2)
_diffrn_measured_fraction_theta_full 0.990
_diffrn_measured_fraction_theta_max 0.978
_diffrn_measurement_device_type 'Bruker APEX-II CCD'
_diffrn_measurement_method '\w scans'
_diffrn_radiation_monochromator graphite
_diffrn_radiation_source 'fine-focus sealed tube'
_diffrn_radiation_type MoK\a
_diffrn_radiation_wavelength 0.71073
_diffrn_reflns_av_R_equivalents 0.0098
_diffrn_reflns_av_sigmaI/netI 0.0145
_diffrn_reflns_limit_h_max 9
_diffrn_reflns_limit_h_min -9
_diffrn_reflns_limit_k_max 12
_diffrn_reflns_limit_k_min -12
_diffrn_reflns_limit_l_max 12
_diffrn_reflns_limit_l_min -12
_diffrn_reflns_number 5116
_diffrn_reflns_theta_full 27.20
_diffrn_reflns_theta_max 27.56
_diffrn_reflns_theta_min 2.42
_exptl_absorpt_coefficient_mu 2.734
_exptl_absorpt_correction_T_max 0.7211
_exptl_absorpt_correction_T_min 0.4084
_exptl_absorpt_correction_type integration
_exptl_absorpt_process_details 'SADABS (Sheldrick, 2008)'
_exptl_crystal_colour colourless
_exptl_crystal_density_diffrn 1.915
_exptl_crystal_density_method 'not measured'
_exptl_crystal_description prism
_exptl_crystal_F_000 328
_exptl_crystal_size_max 0.40
_exptl_crystal_size_mid 0.21
_exptl_crystal_size_min 0.13
_refine_diff_density_max 0.561
_refine_diff_density_min -0.541
_refine_diff_density_rms 0.062
_refine_ls_extinction_method none
_refine_ls_goodness_of_fit_ref 1.070
_refine_ls_hydrogen_treatment constr
_refine_ls_matrix_type full
_refine_ls_number_parameters 147
_refine_ls_number_reflns 2659
_refine_ls_number_restraints 0
_refine_ls_restrained_S_all 1.070
_refine_ls_R_factor_all 0.0172
_refine_ls_R_factor_gt 0.0162
_refine_ls_shift/su_max 0.000
_refine_ls_shift/su_mean 0.000
_refine_ls_structure_factor_coef Fsqd
_refine_ls_weighting_details 'calc w=1/[\s^2^(Fo^2^)+(0.0203P)^2^+0.3896P] where P=(Fo^2^+2Fc^2^)/3'
_refine_ls_weighting_scheme calc
_refine_ls_wR_factor_gt 0.0412
_refine_ls_wR_factor_ref 0.0420
_reflns_number_gt 2551
_reflns_number_total 2659
_reflns_threshold_expression I>2\s(I)
_cod_data_source_file ol100537x_si_003.cif
_cod_data_source_block dgh0903
_cod_depositor_comments
;
The following automatic conversions were performed:

'_symmetry_cell_setting' value 'Triclinic' changed to 'triclinic'
according to /home/saulius/struct/CIF-dictionaries/cif_core.dic
dictionary named 'cif_core.dic' version 2.4.2 from 2011-04-26.

Automatic conversion script
Id: cif_fix_values 1715 2011-07-08 13:25:40Z adriana 
;
_cod_database_code 1502946

loop_
_symmetry_equiv_pos_as_xyz
'x, y, z'
'-x, -y, -z'

loop_
_atom_site_label
_atom_site_type_symbol
_atom_site_fract_x
_atom_site_fract_y
_atom_site_fract_z
_atom_site_U_iso_or_equiv
_atom_site_adp_type
_atom_site_occupancy
_atom_site_symmetry_multiplicity
_atom_site_calc_flag
_atom_site_refinement_flags
I I -0.100267(16) 0.228200(15) -0.034436(14) 0.02965(5) Uani 1 1 d .
O1 O 0.37918(18) 0.19956(15) -0.06041(15) 0.0262(3) Uani 1 1 d .
H1O H 0.4533 0.1470 -0.0934 0.039 Uiso 1 1 calc R
O2 O 0.37698(18) -0.03763(15) 0.18092(15) 0.0260(3) Uani 1 1 d .
H2O H 0.3164 -0.0844 0.2774 0.039 Uiso 1 1 calc R
O3 O -0.33656(16) 0.27982(14) 0.24564(15) 0.0215(2) Uani 1 1 d .
O4 O -0.25298(16) 0.27134(14) 0.50763(14) 0.0203(2) Uani 1 1 d .
O5 O 0.09561(17) 0.20832(17) 0.56661(15) 0.0252(3) Uani 1 1 d .
C1 C 0.1566(2) 0.17132(19) 0.1973(2) 0.0188(3) Uani 1 1 d .
C2 C -0.0205(2) 0.21762(19) 0.16472(19) 0.0185(3) Uani 1 1 d .
C3 C -0.1562(2) 0.25247(18) 0.26751(19) 0.0175(3) Uani 1 1 d .
C4 C -0.1114(2) 0.24916(18) 0.40059(19) 0.0172(3) Uani 1 1 d .
C5 C 0.0676(2) 0.20922(19) 0.4329(2) 0.0187(3) Uani 1 1 d .
C6 C 0.1985(2) 0.16884(19) 0.3324(2) 0.0192(3) Uani 1 1 d .
H6 H 0.3189 0.1389 0.3556 0.023 Uiso 1 1 calc R
C7 C -0.3764(3) 0.4448(2) 0.1701(3) 0.0316(4) Uani 1 1 d .
H7A H -0.5061 0.4560 0.1564 0.038 Uiso 1 1 calc R
H7B H -0.2904 0.5022 0.0640 0.038 Uiso 1 1 calc R
H7C H -0.3598 0.4888 0.2382 0.038 Uiso 1 1 calc R
C8 C -0.2308(3) 0.4118(2) 0.5194(3) 0.0295(4) Uani 1 1 d .
H8A H -0.3387 0.4166 0.5971 0.035 Uiso 1 1 calc R
H8B H -0.2234 0.5062 0.4132 0.035 Uiso 1 1 calc R
H8C H -0.1154 0.4078 0.5561 0.035 Uiso 1 1 calc R
C9 C 0.2759(2) 0.1654(2) 0.6058(2) 0.0262(4) Uani 1 1 d .
H9A H 0.2778 0.1685 0.7044 0.031 Uiso 1 1 calc R
H9B H 0.3735 0.2403 0.5164 0.031 Uiso 1 1 calc R
H9C H 0.2997 0.0580 0.6233 0.031 Uiso 1 1 calc R
B B 0.3093(3) 0.1098(2) 0.1000(2) 0.0199(3) Uani 1 1 d .

loop_
_atom_site_aniso_label
_atom_site_aniso_U_11
_atom_site_aniso_U_22
_atom_site_aniso_U_33
_atom_site_aniso_U_23
_atom_site_aniso_U_13
_atom_site_aniso_U_12
I 0.02628(7) 0.04699(9) 0.02558(7) -0.02402(6) -0.00984(5) 0.00580(5)
O1 0.0272(6) 0.0264(6) 0.0206(6) -0.0114(5) 0.0001(5) 0.0088(5)
O2 0.0278(6) 0.0269(6) 0.0175(6) -0.0101(5) 0.0017(5) 0.0085(5)
O3 0.0135(5) 0.0253(6) 0.0263(6) -0.0125(5) -0.0067(5) 0.0039(4)
O4 0.0160(5) 0.0254(6) 0.0211(6) -0.0146(5) 0.0001(4) 0.0025(4)
O5 0.0195(6) 0.0412(7) 0.0247(6) -0.0226(6) -0.0087(5) 0.0083(5)
C1 0.0163(7) 0.0210(7) 0.0189(7) -0.0109(6) -0.0015(6) 0.0017(6)
C2 0.0187(7) 0.0214(7) 0.0171(7) -0.0108(6) -0.0042(6) 0.0013(6)
C3 0.0135(7) 0.0182(7) 0.0196(7) -0.0085(6) -0.0034(6) 0.0011(5)
C4 0.0141(7) 0.0189(7) 0.0178(7) -0.0100(6) 0.0001(6) 0.0008(6)
C5 0.0171(7) 0.0224(8) 0.0186(7) -0.0116(6) -0.0041(6) 0.0019(6)
C6 0.0139(7) 0.0235(8) 0.0212(8) -0.0120(6) -0.0041(6) 0.0037(6)
C7 0.0276(9) 0.0288(9) 0.0347(10) -0.0113(8) -0.0134(8) 0.0103(7)
C8 0.0293(9) 0.0321(9) 0.0363(10) -0.0253(8) -0.0047(8) 0.0058(7)
C9 0.0212(8) 0.0366(10) 0.0273(9) -0.0187(8) -0.0115(7) 0.0058(7)
B 0.0170(8) 0.0247(9) 0.0206(8) -0.0136(7) -0.0035(7) 0.0038(7)

loop_
_atom_type_symbol
_atom_type_description
_atom_type_scat_dispersion_real
_atom_type_scat_dispersion_imag
_atom_type_scat_source
C C 0.0033 0.0016 'International Tables Vol C Tables 4.2.6.8 and 6.1.1.4'
H H 0.0000 0.0000 'International Tables Vol C Tables 4.2.6.8 and 6.1.1.4'
B B 0.0013 0.0007 'International Tables Vol C Tables 4.2.6.8 and 6.1.1.4'
O O 0.0106 0.0060 'International Tables Vol C Tables 4.2.6.8 and 6.1.1.4'
I I -0.4742 1.8119 'International Tables Vol C Tables 4.2.6.8 and 6.1.1.4'

loop_
_geom_angle_atom_site_label_1
_geom_angle_atom_site_label_2
_geom_angle_atom_site_label_3
_geom_angle
C3 O3 C7 113.69(13)
C4 O4 C8 116.13(13)
C5 O5 C9 117.45(13)
C2 C1 C6 118.09(14)
C2 C1 B 124.56(15)
C6 C1 B 117.20(14)
C3 C2 C1 121.24(15)
C3 C2 I 116.78(12)
C1 C2 I 121.92(12)
O3 C3 C4 119.33(14)
O3 C3 C2 121.00(14)
C4 C3 C2 119.53(14)
O4 C4 C3 118.16(14)
O4 C4 C5 121.04(14)
C3 C4 C5 120.52(14)
O5 C5 C6 125.35(15)
O5 C5 C4 115.60(14)
C6 C5 C4 119.00(15)
C5 C6 C1 121.51(15)
O1 B O2 118.62(15)
O1 B C1 121.96(15)
O2 B C1 119.40(15)

loop_
_geom_bond_atom_site_label_1
_geom_bond_atom_site_label_2
_geom_bond_distance
I C2 2.1036(16)
O1 B 1.349(2)
O2 B 1.373(2)
O3 C3 1.3726(19)
O3 C7 1.436(2)
O4 C4 1.3844(18)
O4 C8 1.445(2)
O5 C5 1.360(2)
O5 C9 1.435(2)
C1 C2 1.397(2)
C1 C6 1.406(2)
C1 B 1.582(2)
C2 C3 1.396(2)
C3 C4 1.393(2)
C4 C5 1.401(2)
C5 C6 1.393(2)

loop_
_geom_hbond_atom_site_label_D
_geom_hbond_atom_site_label_H
_geom_hbond_atom_site_label_A
_geom_hbond_distance_DH
_geom_hbond_distance_HA
_geom_hbond_distance_DA
_geom_hbond_angle_DHA
_geom_hbond_site_symmetry_A
O1 H1O O2 0.84 1.91 2.7478(17) 176.7 2_655
O2 H2O O4 0.84 1.95 2.7243(17) 152.0 2_556

loop_
_geom_torsion_atom_site_label_1
_geom_torsion_atom_site_label_2
_geom_torsion_atom_site_label_3
_geom_torsion_atom_site_label_4
_geom_torsion
C6 C1 C2 C3 -3.3(2)
B C1 C2 C3 172.21(15)
C6 C1 C2 I 179.51(12)
B C1 C2 I -4.9(2)
C7 O3 C3 C4 81.99(19)
C7 O3 C3 C2 -102.30(18)
C1 C2 C3 O3 -172.33(14)
I C2 C3 O3 5.0(2)
C1 C2 C3 C4 3.4(2)
I C2 C3 C4 -179.32(11)
C8 O4 C4 C3 -115.86(17)
C8 O4 C4 C5 70.2(2)
O3 C3 C4 O4 1.0(2)
C2 C3 C4 O4 -174.76(14)
O3 C3 C4 C5 174.96(14)
C2 C3 C4 C5 -0.8(2)
C9 O5 C5 C6 1.3(2)
C9 O5 C5 C4 178.95(15)
O4 C4 C5 O5 -5.7(2)
C3 C4 C5 O5 -179.44(14)
O4 C4 C5 C6 172.11(14)
C3 C4 C5 C6 -1.7(2)
O5 C5 C6 C1 179.23(16)
C4 C5 C6 C1 1.7(2)
C2 C1 C6 C5 0.8(2)
B C1 C6 C5 -175.09(15)
C2 C1 B O1 59.5(2)
C6 C1 B O1 -124.92(18)
C2 C1 B O2 -122.16(19)
C6 C1 B O2 53.4(2)
